data_2210886
loop_
_publ_author_name
'Duriska, Martin B.'
'Batten, Stuart R.'

_publ_section_title
;
 (1,4,10,13-Tetraoxa-7,16-diazacyclooctadecane-7,16-diacetato)nickel(II)
;
_journal_coeditor_code BI2080
_journal_issue 11
_journal_name_full 'Acta Crystallographica Section E'
_journal_page_first m2930
_journal_page_last m2931
_journal_paper_doi 10.1107/S1600536806042103
_journal_volume 62
_journal_year 2006
_chemical_formula_iupac '[Ni (C16 H28 N2 O8)]'
_chemical_formula_moiety 'C16 H28 N2 Ni O8'
_chemical_formula_sum 'C16 H28 N2 Ni O8'
_chemical_formula_weight 435.11
_chemical_name_systematic
;
(1,4,10,13-Tetraoxa-7,16-diazacyclooctadecane-7,16-diacetato)nickel(II)
;
_space_group_IT_number 2
_symmetry_cell_setting triclinic
_symmetry_space_group_name_Hall '-P 1'
_symmetry_space_group_name_H-M 'P -1'
_atom_sites_solution_hydrogens geom
_atom_sites_solution_primary direct
_atom_sites_solution_secondary difmap
_audit_creation_method SHELXL-97
_cell_angle_alpha 80.522(2)
_cell_angle_beta 70.068(2)
_cell_angle_gamma 87.206(2)
_cell_formula_units_Z 1
_cell_length_a 6.9320(2)
_cell_length_b 7.4993(2)
_cell_length_c 9.0751(2)
_cell_measurement_reflns_used 237
_cell_measurement_temperature 123(2)
_cell_measurement_theta_max 30.68
_cell_measurement_theta_min 3.13
_cell_volume 437.44(2)
_computing_cell_refinement 'SAINT (Bruker, 2005)'
_computing_data_collection 'APEX2 (Bruker, 2005)'
_computing_data_reduction SAINT
_computing_molecular_graphics 'X-SEED (Barbour, 1999)'
_computing_publication_material X-SEED
_computing_structure_refinement 'SHELXL97 (Sheldrick, 1997)'
_computing_structure_solution 'SHELXS97 (Sheldrick, 1997)'
_diffrn_ambient_temperature 123(2)
_diffrn_measured_fraction_theta_full 0.967
_diffrn_measured_fraction_theta_max 0.967
_diffrn_measurement_device_type 'Bruker X8 APEX-II CCD'
_diffrn_measurement_method '\f and \w'
_diffrn_radiation_monochromator graphite
_diffrn_radiation_source 'fine-focus sealed tube'
_diffrn_radiation_type MoK\a
_diffrn_radiation_wavelength 0.71073
_diffrn_reflns_av_R_equivalents 0.0191
_diffrn_reflns_av_sigmaI/netI 0.0297
_diffrn_reflns_limit_h_max 9
_diffrn_reflns_limit_h_min -9
_diffrn_reflns_limit_k_max 10
_diffrn_reflns_limit_k_min -10
_diffrn_reflns_limit_l_max 13
_diffrn_reflns_limit_l_min -11
_diffrn_reflns_number 5085
_diffrn_reflns_theta_full 30.70
_diffrn_reflns_theta_max 30.70
_diffrn_reflns_theta_min 2.42
_diffrn_standards_number 0
_exptl_absorpt_coefficient_mu 1.159
_exptl_absorpt_correction_T_max 0.840
_exptl_absorpt_correction_T_min 0.774
_exptl_absorpt_correction_type multi-scan
_exptl_absorpt_process_details '(SADABS; Bruker, 2004)'
_exptl_crystal_colour 'pale blue'
_exptl_crystal_density_diffrn 1.652
_exptl_crystal_density_method 'not measured'
_exptl_crystal_description block
_exptl_crystal_F_000 230
_exptl_crystal_size_max 0.25
_exptl_crystal_size_mid 0.20
_exptl_crystal_size_min 0.15
_refine_diff_density_max 0.507
_refine_diff_density_min -0.472
_refine_ls_extinction_method none
_refine_ls_goodness_of_fit_ref 1.055
_refine_ls_hydrogen_treatment constr
_refine_ls_matrix_type full
_refine_ls_number_parameters 124
_refine_ls_number_reflns 2619
_refine_ls_number_restraints 0
_refine_ls_restrained_S_all 1.055
_refine_ls_R_factor_all 0.0307
_refine_ls_R_factor_gt 0.0286
_refine_ls_shift/su_max 0.000
_refine_ls_shift/su_mean 0.000
_refine_ls_structure_factor_coef Fsqd
_refine_ls_weighting_details 'calc w=1/[\s^2^(Fo^2^)+(0.026P)^2^+0.241P] where P=(Fo^2^+2Fc^2^)/3'
_refine_ls_weighting_scheme calc
_refine_ls_wR_factor_gt 0.0653
_refine_ls_wR_factor_ref 0.0670
_reflns_number_gt 2458
_reflns_number_total 2619
_reflns_threshold_expression I>2\s(I)
_cod_data_source_file bi2080.cif
_cod_data_source_block I
_cod_database_code 2210886
_cod_database_fobs_code 2210886

loop_
_symmetry_equiv_pos_as_xyz
'x, y, z'
'-x, -y, -z'

loop_
_atom_site_type_symbol
_atom_site_label
_atom_site_fract_x
_atom_site_fract_y
_atom_site_fract_z
_atom_site_U_iso_or_equiv
_atom_site_adp_type
_atom_site_calc_flag
_atom_site_refinement_flags
_atom_site_occupancy
Ni Ni1 0.5000 0.0000 0.0000 0.01098(7) Uani d S 1
O O1 0.45496(15) -0.23545(13) 0.42830(11) 0.01321(19) Uani d . 1
N N1 0.55857(17) 0.10629(15) 0.17969(13) 0.0109(2) Uani d . 1
C C1 0.3298(2) -0.37276(18) 0.41596(16) 0.0140(2) Uani d . 1
H H1B 0.2417 -0.4256 0.5241 0.017 Uiso calc R 1
H H1A 0.4195 -0.4699 0.3685 0.017 Uiso calc R 1
O O2 0.68716(15) 0.26407(13) -0.15170(11) 0.01366(19) Uani d . 1
C C2 0.6444(2) -0.20278(18) 0.29875(16) 0.0132(2) Uani d . 1
H H2B 0.6338 -0.2481 0.2053 0.016 Uiso calc R 1
H H2A 0.7564 -0.2688 0.3283 0.016 Uiso calc R 1
O O3 0.23856(15) 0.13588(13) 0.07362(11) 0.01399(19) Uani d . 1
C C3 0.6936(2) -0.00315(18) 0.25711(15) 0.0128(2) Uani d . 1
H H3A 0.6827 0.0439 0.3553 0.015 Uiso calc R 1
H H3B 0.8377 0.0136 0.1851 0.015 Uiso calc R 1
O O4 0.04772(16) 0.27894(14) 0.27123(13) 0.0182(2) Uani d . 1
C C4 0.6568(2) 0.28830(17) 0.11111(16) 0.0135(2) Uani d . 1
H H4B 0.7294 0.3214 0.1798 0.016 Uiso calc R 1
H H4A 0.5490 0.3794 0.1092 0.016 Uiso calc R 1
C C5 0.8062(2) 0.29173(19) -0.05406(16) 0.0144(2) Uani d . 1
H H5A 0.8793 0.4095 -0.0930 0.017 Uiso calc R 1
H H5B 0.9087 0.1946 -0.0561 0.017 Uiso calc R 1
C C6 0.8052(2) 0.30931(19) -0.31836(16) 0.0148(2) Uani d . 1
H H6B 0.8826 0.2018 -0.3563 0.018 Uiso calc R 1
H H6A 0.9058 0.4057 -0.3329 0.018 Uiso calc R 1
C C7 0.3525(2) 0.13618(18) 0.29396(15) 0.0124(2) Uani d . 1
H H7A 0.3613 0.2322 0.3543 0.015 Uiso calc R 1
H H7B 0.3040 0.0238 0.3704 0.015 Uiso calc R 1
C C8 0.1990(2) 0.19141(17) 0.20721(15) 0.0124(2) Uani d . 1

loop_
_atom_site_aniso_label
_atom_site_aniso_U_11
_atom_site_aniso_U_22
_atom_site_aniso_U_33
_atom_site_aniso_U_12
_atom_site_aniso_U_13
_atom_site_aniso_U_23
Ni1 0.01130(12) 0.01351(12) 0.01031(11) 0.00252(8) -0.00522(8) -0.00522(8)
O1 0.0142(4) 0.0144(4) 0.0109(4) -0.0015(3) -0.0034(3) -0.0032(3)
N1 0.0111(5) 0.0118(5) 0.0105(5) 0.0001(4) -0.0044(4) -0.0021(4)
C1 0.0162(6) 0.0129(6) 0.0121(6) -0.0012(5) -0.0040(5) -0.0012(4)
O2 0.0134(4) 0.0178(5) 0.0109(4) -0.0037(3) -0.0052(3) -0.0019(3)
C2 0.0122(6) 0.0148(6) 0.0124(6) 0.0008(4) -0.0045(5) -0.0013(4)
O3 0.0131(4) 0.0182(5) 0.0128(4) 0.0034(3) -0.0061(3) -0.0059(4)
C3 0.0134(6) 0.0149(6) 0.0119(5) -0.0002(4) -0.0067(5) -0.0017(4)
O4 0.0141(5) 0.0210(5) 0.0211(5) 0.0048(4) -0.0055(4) -0.0099(4)
C4 0.0162(6) 0.0118(5) 0.0138(6) -0.0020(4) -0.0060(5) -0.0029(4)
C5 0.0141(6) 0.0165(6) 0.0142(6) -0.0032(5) -0.0075(5) -0.0002(5)
C6 0.0135(6) 0.0171(6) 0.0124(6) -0.0025(5) -0.0026(5) -0.0018(5)
C7 0.0135(6) 0.0140(6) 0.0103(5) 0.0013(4) -0.0038(4) -0.0044(4)
C8 0.0139(6) 0.0110(5) 0.0124(6) -0.0014(4) -0.0044(5) -0.0014(4)

loop_
_atom_type_symbol
_atom_type_description
_atom_type_scat_dispersion_real
_atom_type_scat_dispersion_imag
_atom_type_scat_source
C C 0.0033 0.0016 'International Tables Vol C Tables 4.2.6.8 and 6.1.1.4'
H H 0.0000 0.0000 'International Tables Vol C Tables 4.2.6.8 and 6.1.1.4'
N N 0.0061 0.0033 'International Tables Vol C Tables 4.2.6.8 and 6.1.1.4'
O O 0.0106 0.0060 'International Tables Vol C Tables 4.2.6.8 and 6.1.1.4'
Ni Ni 0.3393 1.1124 'International Tables Vol C Tables 4.2.6.8 and 6.1.1.4'

loop_
_geom_angle_atom_site_label_1
_geom_angle_atom_site_label_2
_geom_angle_atom_site_label_3
_geom_angle_site_symmetry_1
_geom_angle_site_symmetry_3
_geom_angle
_geom_angle_publ_flag
N1 Ni1 O2 . . 80.35(4) y
N1 Ni1 O2 2_655 . 99.65(4) y
N1 Ni1 O3 . . 82.26(4) y
O2 Ni1 O3 . . 92.79(4) y
O3 Ni1 N1 2_655 . 97.74(4) y
O3 Ni1 O2 2_655 . 87.21(4) y
O3 Ni1 O3 . 2_655 180.0 ?
O3 Ni1 N1 . 2_655 97.74(4) ?
O3 Ni1 N1 2_655 2_655 82.26(4) ?
N1 Ni1 N1 2_655 . 180.0 ?
O3 Ni1 O2 . 2_655 87.21(4) ?
O3 Ni1 O2 2_655 2_655 92.79(4) ?
N1 Ni1 O2 2_655 2_655 80.35(4) ?
N1 Ni1 O2 . 2_655 99.65(4) ?
O2 Ni1 O2 . 2_655 180.00(3) ?
C1 O1 C2 . . 114.52(10) ?
C7 N1 C3 . . 112.60(10) ?
C7 N1 C4 . . 106.93(10) ?
C3 N1 C4 . . 107.70(10) ?
C7 N1 Ni1 . . 104.64(8) ?
C3 N1 Ni1 . . 116.28(8) ?
C4 N1 Ni1 . . 108.28(8) ?
O1 C1 C6 . 2_655 114.50(11) ?
O1 C1 H1B . . 108.6 ?
C6 C1 H1B 2_655 . 108.6 ?
O1 C1 H1A . . 108.6 ?
C6 C1 H1A 2_655 . 108.6 ?
H1B C1 H1A . . 107.6 ?
C5 O2 C6 . . 111.15(10) ?
C5 O2 Ni1 . . 100.10(7) ?
C6 O2 Ni1 . . 131.97(8) ?
O1 C2 C3 . . 110.25(11) ?
O1 C2 H2B . . 109.6 ?
C3 C2 H2B . . 109.6 ?
O1 C2 H2A . . 109.6 ?
C3 C2 H2A . . 109.6 ?
H2B C2 H2A . . 108.1 ?
C8 O3 Ni1 . . 115.88(9) ?
N1 C3 C2 . . 114.54(11) ?
N1 C3 H3A . . 108.6 ?
C2 C3 H3A . . 108.6 ?
N1 C3 H3B . . 108.6 ?
C2 C3 H3B . . 108.6 ?
H3A C3 H3B . . 107.6 ?
N1 C4 C5 . . 111.87(10) ?
N1 C4 H4B . . 109.2 ?
C5 C4 H4B . . 109.2 ?
N1 C4 H4A . . 109.2 ?
C5 C4 H4A . . 109.2 ?
H4B C4 H4A . . 107.9 ?
O2 C5 C4 . . 106.42(11) ?
O2 C5 H5A . . 110.4 ?
C4 C5 H5A . . 110.4 ?
O2 C5 H5B . . 110.4 ?
C4 C5 H5B . . 110.4 ?
H5A C5 H5B . . 108.6 ?
O2 C6 C1 . 2_655 111.73(11) ?
O2 C6 H6B . . 109.3 ?
C1 C6 H6B 2_655 . 109.3 ?
O2 C6 H6A . . 109.3 ?
C1 C6 H6A 2_655 . 109.3 ?
H6B C6 H6A . . 107.9 ?
N1 C7 C8 . . 110.75(10) ?
N1 C7 H7A . . 109.5 ?
C8 C7 H7A . . 109.5 ?
N1 C7 H7B . . 109.5 ?
C8 C7 H7B . . 109.5 ?
H7A C7 H7B . . 108.1 ?
O4 C8 O3 . . 125.59(13) ?
O4 C8 C7 . . 118.58(12) ?
O3 C8 C7 . . 115.80(11) ?

loop_
_geom_bond_atom_site_label_1
_geom_bond_atom_site_label_2
_geom_bond_site_symmetry_2
_geom_bond_distance
_geom_bond_publ_flag
Ni1 N1 . 2.0906(11) y
Ni1 O2 . 2.3738(9) y
Ni1 O3 . 1.9970(10) y
Ni1 N1 2_655 2.0906(11) ?
Ni1 O2 2_655 2.3738(9) ?
Ni1 O3 2_655 1.9970(10) ?
O1 C1 . 1.4203(16) ?
O1 C2 . 1.4321(16) ?
N1 C7 . 1.4840(17) ?
N1 C3 . 1.4924(17) ?
N1 C4 . 1.4953(16) ?
C1 C6 2_655 1.507(2) ?
C1 H1B . 0.990 ?
C1 H1A . 0.990 ?
O2 C5 . 1.4441(16) ?
O2 C6 . 1.4446(16) ?
C2 C3 . 1.5086(18) ?
C2 H2B . 0.990 ?
C2 H2A . 0.990 ?
O3 C8 . 1.2834(16) ?
C3 H3A . 0.990 ?
C3 H3B . 0.990 ?
O4 C8 . 1.2294(17) ?
C4 C5 . 1.5005(19) ?
C4 H4B . 0.990 ?
C4 H4A . 0.990 ?
C5 H5A . 0.990 ?
C5 H5B . 0.990 ?
C6 C1 2_655 1.507(2) ?
C6 H6B . 0.990 ?
C6 H6A . 0.990 ?
C7 C8 . 1.5308(19) ?
C7 H7A . 0.990 ?
C7 H7B . 0.990 ?
